data_4125434
loop_
_publ_author_name
'Lopchuk, Justin M.'
'Fjelbye, Kasper'
'Kawamata, Yu'
'Malins, Lara R.'
'Pan, Chung-Mao'
'Gianatassio, Ryan'
'Wang, Jie'
'Prieto, Liher'
'Bradow, James'
'Brandt, Thomas A.'
'Collins, Michael R.'
'Elleraas, Jeff'
'Ewanicki, Jason'
'Farrell, William'
'Fadeyi, Olugbeminiyi O.'
'Gallego, Gary M.'
'Mousseau, James J.'
'Oliver, Robert'
'Sach, Neal W.'
'Smith, Jason K.'
'Spangler, Jillian E.'
'Zhu, Huichin'
'Zhu, Jinjiang'
'Baran, Phil S.'

_publ_section_title
;
 Strain-Release Heteroatom Functionalization: Development, Scope, and
 Stereospecificity.
;
_journal_issue 8
_journal_name_full 'Journal of the American Chemical Society'
_journal_page_first 3209
_journal_page_last 3226
_journal_paper_doi 10.1021/jacs.6b13229
_journal_volume 139
_journal_year 2017
_chemical_absolute_configuration ad
_chemical_formula_moiety 'C18 H15 Br F2 O4 S'
_chemical_formula_sum 'C18 H15 Br F2 O4 S'
_chemical_formula_weight 445.27
_space_group_crystal_system orthorhombic
_space_group_IT_number 19
_space_group_name_Hall 'P 2ac 2ab'
_space_group_name_H-M_alt 'P 21 21 21'
_symmetry_space_group_name_Hall 'P 2ac 2ab'
_symmetry_space_group_name_H-M 'P 21 21 21'
_atom_sites_solution_hydrogens geom
_audit_creation_date 2016-06-29
_audit_creation_method
;
Olex2 1.2-beta
(compiled 2016.02.19 svn.r3266 for OlexSys, GUI svn.r5155)
;
_cell_angle_alpha 90
_cell_angle_beta 90
_cell_angle_gamma 90
_cell_formula_units_Z 4
_cell_length_a 10.4069(3)
_cell_length_b 12.6398(4)
_cell_length_c 13.3704(4)
_cell_measurement_reflns_used 9968
_cell_measurement_temperature 100(2)
_cell_measurement_theta_max 27.86
_cell_measurement_theta_min 2.22
_cell_volume 1758.76(9)
_computing_cell_refinement 'SAINT v8.34A (Bruker, 2013)'
_computing_data_collection 'APEX2 v2013.6-2 (Bruker, 2013)'
_computing_data_reduction 'SAINT v8.34A (Bruker, 2013)'
_computing_molecular_graphics 'Olex2 (Dolomanov et al., 2009)'
_computing_publication_material 'Olex2 (Dolomanov et al., 2009)'
_computing_structure_refinement 'ShelXL (Sheldrick, 2015)'
_computing_structure_solution 'ShelXT (Sheldrick, 2008)'
_diffrn_ambient_temperature 100.0
_diffrn_detector 'Bruker APEX-II CCD'
_diffrn_detector_area_resol_mean 7.9
_diffrn_detector_type 'CCD Area Detector'
_diffrn_measured_fraction_theta_full 1.000
_diffrn_measured_fraction_theta_max 0.998
_diffrn_measurement_device 'Kappa Four-Circle Diffractometer'
_diffrn_measurement_device_type 'Bruker APEX II Ultra'
_diffrn_measurement_method '\w and \f scans'
_diffrn_radiation_monochromator 'Double Bounce Multilayer Mirrors'
_diffrn_radiation_probe x-ray
_diffrn_radiation_type MoK\a
_diffrn_radiation_wavelength 0.71073
_diffrn_reflns_av_R_equivalents 0.0872
_diffrn_reflns_av_unetI/netI 0.0520
_diffrn_reflns_Laue_measured_fraction_full 1.000
_diffrn_reflns_Laue_measured_fraction_max 0.998
_diffrn_reflns_limit_h_max 13
_diffrn_reflns_limit_h_min -13
_diffrn_reflns_limit_k_max 16
_diffrn_reflns_limit_k_min -16
_diffrn_reflns_limit_l_max 17
_diffrn_reflns_limit_l_min -17
_diffrn_reflns_number 27368
_diffrn_reflns_point_group_measured_fraction_full 1.000
_diffrn_reflns_point_group_measured_fraction_max 0.997
_diffrn_reflns_theta_full 26.000
_diffrn_reflns_theta_max 27.920
_diffrn_reflns_theta_min 2.217
_diffrn_source 'Micro Focus Rotating Anode'
_diffrn_source_type 'Bruker TXS'
_diffrn_standards_number 0
_exptl_absorpt_coefficient_mu 2.498
_exptl_absorpt_correction_T_max 0.4339
_exptl_absorpt_correction_T_min 0.3576
_exptl_absorpt_correction_type multi-scan
_exptl_absorpt_process_details
;
SADABS-2014/5 (Bruker,2014/5) was used for absorption correction.
wR2(int) was 0.1126 before and 0.1023 after correction.
The Ratio of minimum to maximum transmission is 0.8242.
The \l/2 correction factor is Not present.
;
_exptl_crystal_colour colourless
_exptl_crystal_colour_primary colourless
_exptl_crystal_density_diffrn 1.682
_exptl_crystal_description block
_exptl_crystal_F_000 896
_exptl_crystal_size_max 0.225
_exptl_crystal_size_mid 0.2
_exptl_crystal_size_min 0.2
_refine_diff_density_max 0.283
_refine_diff_density_min -0.410
_refine_diff_density_rms 0.070
_refine_ls_abs_structure_details
;
 Flack x determined using 1577 quotients [(I+)-(I-)]/[(I+)+(I-)]
 (Parsons, Flack and Wagner, Acta Cryst. B69 (2013) 249-259).
;
_refine_ls_abs_structure_Flack 0.001(6)
_refine_ls_extinction_method none
_refine_ls_goodness_of_fit_ref 1.031
_refine_ls_hydrogen_treatment constr
_refine_ls_matrix_type full
_refine_ls_number_parameters 235
_refine_ls_number_reflns 4207
_refine_ls_number_restraints 0
_refine_ls_restrained_S_all 1.031
_refine_ls_R_factor_all 0.0355
_refine_ls_R_factor_gt 0.0315
_refine_ls_shift/su_max 0.001
_refine_ls_shift/su_mean 0.000
_refine_ls_structure_factor_coef Fsqd
_refine_ls_weighting_details 'w=1/[\s^2^(Fo^2^)+(0.0348P)^2^+0.3428P] where P=(Fo^2^+2Fc^2^)/3'
_refine_ls_weighting_scheme calc
_refine_ls_wR_factor_gt 0.0775
_refine_ls_wR_factor_ref 0.0797
_reflns_Friedel_coverage 0.757
_reflns_Friedel_fraction_full 1.000
_reflns_Friedel_fraction_max 0.995
_reflns_number_gt 3898
_reflns_number_total 4207
_reflns_threshold_expression 'I > 2\s(I)'
_cod_data_source_file ja6b13229_si_010.cif
_cod_data_source_block baran590
_cod_depositor_comments
;
The following automatic conversions were performed:

'_diffrn_radiation_probe' value 'X-ray' changed to 'x-ray' according
to
/usr/data/users/saulius/crontab/automatic-downloads/rss-feeds/ACS/lib/dictionaries/cif_core.dic
dictionary named 'cif_core.dic' version 2.4.2 from 2011-04-26.

Automatic conversion script
Id: cif_fix_values 4268 2015-11-12 08:31:59Z antanas 

 Adding full bibliography for 4125430--4125440.cif.
;
_cod_database_code 4125434
_shelx_space_group_comment
;
The symmetry employed for this shelxl refinement is uniquely defined
by the following loop, which should always be used as a source of
symmetry information in preference to the above space-group names.
They are only intended as comments.
;
_olex2_refinement_description
;
1. Fixed Uiso
 At 1.2 times of:
  All C(H) groups, All C(H,H) groups
2.a Ternary CH refined with riding coordinates:
 C7(H7), C10(H10)
2.b Secondary CH2 refined with riding coordinates:
 C8(H8A,H8B), C9(H9A,H9B), C11(H11A,H11B)
2.c Aromatic/amide H refined with riding coordinates:
 C2(H2), C4(H4), C6(H6), C14(H14), C15(H15), C17(H17), C18(H18)
;
_shelx_shelxl_version_number 2014/7
_olex2_submission_special_instructions 'No special instructions were received'

loop_
_space_group_symop_operation_xyz
'x, y, z'
'-x+1/2, -y, z+1/2'
'-x, y+1/2, -z+1/2'
'x+1/2, -y+1/2, -z'

loop_
_atom_site_label
_atom_site_type_symbol
_atom_site_fract_x
_atom_site_fract_y
_atom_site_fract_z
_atom_site_U_iso_or_equiv
_atom_site_adp_type
_atom_site_occupancy
_atom_site_site_symmetry_order
_atom_site_calc_flag
_atom_site_refinement_flags_posn
Br1 Br 0.00247(3) 0.68989(2) 0.64558(2) 0.02143(11) Uani 1 1 d .
S1 S 0.75839(8) 0.24694(8) 0.51243(6) 0.01572(17) Uani 1 1 d .
F1 F 0.9664(2) 0.0280(2) 0.23977(17) 0.0324(6) Uani 1 1 d .
F2 F 0.5183(2) 0.05607(16) 0.23577(16) 0.0303(6) Uani 1 1 d .
O1 O 0.8601(2) 0.20862(19) 0.57658(17) 0.0206(5) Uani 1 1 d .
O2 O 0.6302(2) 0.2545(2) 0.55384(18) 0.0222(5) Uani 1 1 d .
O3 O 0.6119(2) 0.5760(2) 0.50833(18) 0.0205(5) Uani 1 1 d .
O4 O 0.6646(2) 0.6750(2) 0.64230(18) 0.0255(6) Uani 1 1 d .
C1 C 0.7512(3) 0.1658(2) 0.4050(2) 0.0148(6) Uani 1 1 d .
C2 C 0.8654(3) 0.1274(3) 0.3661(3) 0.0180(7) Uani 1 1 d .
H2 H 0.9457 0.1427 0.3967 0.022 Uiso 1 1 calc R
C3 C 0.8572(4) 0.0659(3) 0.2808(3) 0.0215(7) Uani 1 1 d .
C4 C 0.7419(4) 0.0394(3) 0.2357(3) 0.0219(8) Uani 1 1 d .
H4 H 0.7385 -0.0046 0.1782 0.026 Uiso 1 1 calc R
C5 C 0.6323(4) 0.0802(3) 0.2787(3) 0.0201(7) Uani 1 1 d .
C6 C 0.6319(3) 0.1443(3) 0.3623(3) 0.0179(7) Uani 1 1 d .
H6 H 0.5546 0.1723 0.3892 0.022 Uiso 1 1 calc R
C7 C 0.8052(3) 0.3719(3) 0.4630(3) 0.0187(7) Uani 1 1 d .
H7 H 0.8962 0.3666 0.4395 0.022 Uiso 1 1 calc R
C8 C 0.7216(3) 0.4092(3) 0.3753(3) 0.0199(7) Uani 1 1 d .
H8A H 0.7476 0.3754 0.3117 0.024 Uiso 1 1 calc R
H8B H 0.6293 0.3953 0.3877 0.024 Uiso 1 1 calc R
C9 C 0.7512(3) 0.5276(3) 0.3754(3) 0.0205(7) Uani 1 1 d .
H9A H 0.8370 0.5416 0.3464 0.025 Uiso 1 1 calc R
H9B H 0.6859 0.5672 0.3367 0.025 Uiso 1 1 calc R
C10 C 0.7472(3) 0.5587(3) 0.4857(3) 0.0203(7) Uani 1 1 d .
H10 H 0.8004 0.6229 0.4996 0.024 Uiso 1 1 calc R
C11 C 0.7970(4) 0.4605(3) 0.5429(3) 0.0237(8) Uani 1 1 d .
H11A H 0.7368 0.4406 0.5970 0.028 Uiso 1 1 calc R
H11B H 0.8826 0.4746 0.5724 0.028 Uiso 1 1 calc R
C12 C 0.5845(3) 0.6379(3) 0.5871(3) 0.0184(7) Uani 1 1 d .
C13 C 0.4438(3) 0.6543(3) 0.5970(3) 0.0170(7) Uani 1 1 d .
C14 C 0.3574(3) 0.6176(3) 0.5249(3) 0.0186(7) Uani 1 1 d .
H14 H 0.3890 0.5833 0.4667 0.022 Uiso 1 1 calc R
C15 C 0.2264(3) 0.6308(3) 0.5373(2) 0.0192(7) Uani 1 1 d .
H15 H 0.1679 0.6077 0.4872 0.023 Uiso 1 1 calc R
C16 C 0.1820(3) 0.6783(3) 0.6244(2) 0.0172(7) Uani 1 1 d .
C17 C 0.2660(3) 0.7162(3) 0.6969(2) 0.0184(7) Uani 1 1 d .
H17 H 0.2337 0.7495 0.7554 0.022 Uiso 1 1 calc R
C18 C 0.3973(4) 0.7049(3) 0.6829(2) 0.0188(7) Uani 1 1 d .
H18 H 0.4556 0.7314 0.7315 0.023 Uiso 1 1 calc R

loop_
_atom_site_aniso_label
_atom_site_aniso_U_11
_atom_site_aniso_U_22
_atom_site_aniso_U_33
_atom_site_aniso_U_23
_atom_site_aniso_U_13
_atom_site_aniso_U_12
Br1 0.01997(17) 0.02128(18) 0.02305(18) -0.00113(13) 0.00251(16) 0.00224(16)
S1 0.0122(3) 0.0205(4) 0.0145(4) 0.0005(3) 0.0005(3) 0.0013(3)
F1 0.0324(14) 0.0314(12) 0.0335(13) -0.0058(10) 0.0189(10) 0.0019(10)
F2 0.0302(14) 0.0278(12) 0.0330(12) -0.0010(9) -0.0169(10) -0.0055(10)
O1 0.0159(11) 0.0285(14) 0.0174(11) 0.0007(10) -0.0014(9) 0.0025(10)
O2 0.0151(11) 0.0309(14) 0.0206(12) -0.0009(11) 0.0052(10) 0.0009(11)
O3 0.0146(12) 0.0214(13) 0.0254(13) -0.0084(11) -0.0018(10) 0.0012(10)
O4 0.0213(13) 0.0339(15) 0.0215(13) -0.0038(12) -0.0050(11) -0.0053(11)
C1 0.0158(15) 0.0139(15) 0.0146(14) 0.0032(12) 0.0013(13) 0.0006(12)
C2 0.0134(14) 0.0192(17) 0.0214(17) 0.0015(14) 0.0017(13) -0.0006(13)
C3 0.0233(18) 0.0211(18) 0.0201(17) 0.0045(15) 0.0098(15) 0.0024(15)
C4 0.034(2) 0.0169(17) 0.0150(16) 0.0014(13) 0.0014(16) -0.0025(16)
C5 0.0227(18) 0.0167(17) 0.0209(16) 0.0056(15) -0.0079(15) -0.0048(14)
C6 0.0167(16) 0.0168(16) 0.0203(17) 0.0054(14) 0.0008(14) -0.0003(13)
C7 0.0145(15) 0.0205(18) 0.0211(18) -0.0008(14) 0.0006(13) -0.0010(13)
C8 0.0197(17) 0.0202(17) 0.0198(17) 0.0007(14) -0.0005(13) 0.0022(13)
C9 0.0167(15) 0.0200(17) 0.0249(18) 0.0014(14) 0.0013(15) 0.0001(14)
C10 0.0129(15) 0.0219(17) 0.0261(17) -0.0012(15) -0.0015(15) 0.0012(14)
C11 0.0247(19) 0.0226(19) 0.0238(19) -0.0056(15) -0.0057(14) 0.0022(15)
C12 0.0235(18) 0.0168(17) 0.0149(16) 0.0015(15) -0.0011(14) -0.0027(14)
C13 0.0205(16) 0.0133(16) 0.0170(17) -0.0006(14) -0.0001(14) -0.0008(13)
C14 0.0204(17) 0.0199(18) 0.0154(15) -0.0023(14) 0.0013(14) 0.0009(14)
C15 0.0214(18) 0.0207(17) 0.0156(16) 0.0002(14) -0.0026(14) 0.0000(14)
C16 0.0205(16) 0.0140(16) 0.0172(16) 0.0025(13) 0.0008(13) 0.0008(13)
C17 0.0253(18) 0.0160(16) 0.0139(15) 0.0004(13) 0.0016(14) 0.0007(14)
C18 0.0264(18) 0.0155(17) 0.0145(15) -0.0009(14) -0.0047(14) -0.0013(14)

loop_
_atom_type_symbol
_atom_type_description
_atom_type_scat_dispersion_real
_atom_type_scat_dispersion_imag
_atom_type_scat_source
C C 0.0033 0.0016 'International Tables Vol C Tables 4.2.6.8 and 6.1.1.4'
H H 0.0000 0.0000 'International Tables Vol C Tables 4.2.6.8 and 6.1.1.4'
Br Br -0.2901 2.4595 'International Tables Vol C Tables 4.2.6.8 and 6.1.1.4'
F F 0.0171 0.0103 'International Tables Vol C Tables 4.2.6.8 and 6.1.1.4'
O O 0.0106 0.0060 'International Tables Vol C Tables 4.2.6.8 and 6.1.1.4'
S S 0.1246 0.1234 'International Tables Vol C Tables 4.2.6.8 and 6.1.1.4'

loop_
_geom_angle_atom_site_label_1
_geom_angle_atom_site_label_2
_geom_angle_atom_site_label_3
_geom_angle
O1 S1 O2 118.01(15)
O1 S1 C1 108.60(15)
O1 S1 C7 108.48(16)
O2 S1 C1 108.08(16)
O2 S1 C7 109.63(17)
C1 S1 C7 102.98(15)
C12 O3 C10 117.1(3)
C2 C1 S1 118.1(3)
C2 C1 C6 122.9(3)
C6 C1 S1 118.9(3)
C1 C2 H2 121.5
C3 C2 C1 116.9(3)
C3 C2 H2 121.5
F1 C3 C2 118.9(3)
F1 C3 C4 117.8(3)
C2 C3 C4 123.3(3)
C3 C4 H4 121.8
C5 C4 C3 116.4(3)
C5 C4 H4 121.8
F2 C5 C4 117.7(3)
F2 C5 C6 118.2(3)
C4 C5 C6 124.1(3)
C1 C6 H6 121.8
C5 C6 C1 116.3(3)
C5 C6 H6 121.8
S1 C7 H7 108.5
C8 C7 S1 113.6(2)
C8 C7 H7 108.5
C8 C7 C11 105.8(3)
C11 C7 S1 111.7(3)
C11 C7 H7 108.5
C7 C8 H8A 111.6
C7 C8 H8B 111.6
H8A C8 H8B 109.4
C9 C8 C7 100.7(3)
C9 C8 H8A 111.6
C9 C8 H8B 111.6
C8 C9 H9A 110.9
C8 C9 H9B 110.9
H9A C9 H9B 108.9
C10 C9 C8 104.3(3)
C10 C9 H9A 110.9
C10 C9 H9B 110.9
O3 C10 C9 105.4(3)
O3 C10 H10 112.0
O3 C10 C11 110.0(3)
C9 C10 H10 112.0
C9 C10 C11 105.2(3)
C11 C10 H10 112.0
C7 C11 H11A 110.8
C7 C11 H11B 110.8
C10 C11 C7 104.9(3)
C10 C11 H11A 110.8
C10 C11 H11B 110.8
H11A C11 H11B 108.8
O3 C12 C13 111.1(3)
O4 C12 O3 124.0(3)
O4 C12 C13 124.9(3)
C14 C13 C12 121.8(3)
C14 C13 C18 119.7(3)
C18 C13 C12 118.5(3)
C13 C14 H14 119.6
C15 C14 C13 120.8(3)
C15 C14 H14 119.6
C14 C15 H15 120.7
C14 C15 C16 118.7(3)
C16 C15 H15 120.7
C15 C16 Br1 119.1(3)
C17 C16 Br1 119.3(3)
C17 C16 C15 121.6(3)
C16 C17 H17 120.3
C18 C17 C16 119.4(3)
C18 C17 H17 120.3
C13 C18 H18 120.1
C17 C18 C13 119.9(3)
C17 C18 H18 120.1

loop_
_geom_bond_atom_site_label_1
_geom_bond_atom_site_label_2
_geom_bond_distance
Br1 C16 1.895(3)
S1 O1 1.446(2)
S1 O2 1.447(2)
S1 C1 1.767(3)
S1 C7 1.780(4)
F1 C3 1.350(4)
F2 C5 1.353(4)
O3 C10 1.458(4)
O3 C12 1.343(4)
O4 C12 1.208(4)
C1 C2 1.385(4)
C1 C6 1.393(4)
C2 H2 0.9500
C2 C3 1.383(5)
C3 C4 1.385(6)
C4 H4 0.9500
C4 C5 1.377(6)
C5 C6 1.381(5)
C6 H6 0.9500
C7 H7 1.0000
C7 C8 1.534(5)
C7 C11 1.550(5)
C8 H8A 0.9900
C8 H8B 0.9900
C8 C9 1.528(5)
C9 H9A 0.9900
C9 H9B 0.9900
C9 C10 1.527(5)
C10 H10 1.0000
C10 C11 1.546(5)
C11 H11A 0.9900
C11 H11B 0.9900
C12 C13 1.485(5)
C13 C14 1.397(5)
C13 C18 1.400(5)
C14 H14 0.9500
C14 C15 1.384(5)
C15 H15 0.9500
C15 C16 1.390(5)
C16 C17 1.389(5)
C17 H17 0.9500
C17 C18 1.387(5)
C18 H18 0.9500

loop_
_geom_torsion_atom_site_label_1
_geom_torsion_atom_site_label_2
_geom_torsion_atom_site_label_3
_geom_torsion_atom_site_label_4
_geom_torsion
Br1 C16 C17 C18 178.0(3)
S1 C1 C2 C3 -178.7(2)
S1 C1 C6 C5 -179.8(2)
S1 C7 C8 C9 160.7(2)
S1 C7 C11 C10 -142.1(2)
F1 C3 C4 C5 -179.3(3)
F2 C5 C6 C1 179.0(3)
O1 S1 C1 C2 -36.3(3)
O1 S1 C1 C6 144.6(3)
O1 S1 C7 C8 166.4(2)
O1 S1 C7 C11 -73.9(3)
O2 S1 C1 C2 -165.4(3)
O2 S1 C1 C6 15.4(3)
O2 S1 C7 C8 -63.5(3)
O2 S1 C7 C11 56.2(3)
O3 C10 C11 C7 103.8(3)
O3 C12 C13 C14 -6.5(5)
O3 C12 C13 C18 171.4(3)
O4 C12 C13 C14 173.6(3)
O4 C12 C13 C18 -8.5(6)
C1 S1 C7 C8 51.4(3)
C1 S1 C7 C11 171.1(2)
C1 C2 C3 F1 179.2(3)
C1 C2 C3 C4 -1.9(5)
C2 C1 C6 C5 1.1(5)
C2 C3 C4 C5 1.8(5)
C3 C4 C5 F2 179.6(3)
C3 C4 C5 C6 -0.1(5)
C4 C5 C6 C1 -1.2(5)
C6 C1 C2 C3 0.4(5)
C7 S1 C1 C2 78.6(3)
C7 S1 C1 C6 -100.5(3)
C7 C8 C9 C10 -43.6(3)
C8 C7 C11 C10 -17.9(4)
C8 C9 C10 O3 -83.0(3)
C8 C9 C10 C11 33.2(4)
C9 C10 C11 C7 -9.2(4)
C10 O3 C12 O4 -4.0(5)
C10 O3 C12 C13 176.2(3)
C11 C7 C8 C9 37.7(3)
C12 O3 C10 C9 -157.4(3)
C12 O3 C10 C11 89.7(3)
C12 C13 C14 C15 177.9(3)
C12 C13 C18 C17 -176.5(3)
C13 C14 C15 C16 -1.9(5)
C14 C13 C18 C17 1.4(5)
C14 C15 C16 Br1 -176.6(3)
C14 C15 C16 C17 2.5(5)
C15 C16 C17 C18 -1.0(5)
C16 C17 C18 C13 -0.9(5)
C18 C13 C14 C15 0.0(5)
